data_7226958
loop_
_publ_author_name
'Stock, Rafaela I.'
'de Melo, Carlos E. A.'
'Schramm, Adriana D. S.'
'Nicoleti, Celso R.'
'Bortoluzzi, Adailton J.'
'Heying, Renata da S'
'Machado, Vanderlei G.'
'Rezende, Marcos C.'

_publ_section_title
;
 Structure-behavior study of a family of &quot;hybrid cyanine&quot; dyes
 which exhibit inverted solvatochromism.
;
_journal_issue 47
_journal_name_full 'Physical chemistry chemical physics : PCCP'
_journal_page_first 32256
_journal_page_last 32265
_journal_paper_doi 10.1039/c6cp06708e
_journal_volume 18
_journal_year 2016
_chemical_formula_moiety 'C13 H8 Br2 N2 O3'
_chemical_formula_sum 'C13 H8 Br2 N2 O3'
_chemical_formula_weight 400.03
_chemical_name_systematic (E)--4--(4--Nitrophenylmethylenimino)--2,6--dibromophenol
_space_group_crystal_system triclinic
_space_group_IT_number 2
_space_group_name_Hall '-P 1'
_space_group_name_H-M_alt 'P -1'
_symmetry_space_group_name_Hall '-P 1'
_symmetry_space_group_name_H-M 'P -1'
_atom_sites_solution_hydrogens mixed
_audit_creation_method SHELXL-2014/6
_audit_update_record
;
2016-09-16 deposited with the CCDC.
2016-10-28 downloaded from the CCDC.
;
_cell_angle_alpha 93.2580(10)
_cell_angle_beta 101.7060(10)
_cell_angle_gamma 92.7190(10)
_cell_formula_units_Z 4
_cell_length_a 8.5277(3)
_cell_length_b 10.5750(4)
_cell_length_c 15.1816(5)
_cell_measurement_reflns_used 9461
_cell_measurement_temperature 200(2)
_cell_measurement_theta_max 27.59
_cell_measurement_theta_min 2.44
_cell_volume 1336.00(8)
_computing_cell_refinement 'Bruker SAINT'
_computing_data_collection 'Bruker APEX2'
_computing_data_reduction 'Bruker SAINT'
_computing_molecular_graphics 'PLATON (Spek, 2009)'
_computing_publication_material 'SHELXL-2012 (Sheldrick, 2012)'
_computing_structure_refinement 'SHELXL-2012 (Sheldrick, 2012)'
_computing_structure_solution 'SHELXS 2012 (Sheldrick, 2012)'
_diffrn_ambient_temperature 200(2)
_diffrn_measured_fraction_theta_full 1.000
_diffrn_measured_fraction_theta_max 0.995
_diffrn_measurement_device_type 'Bruker APEX-II'
_diffrn_measurement_method '\f and \w scans'
_diffrn_radiation_type MoK\a
_diffrn_radiation_wavelength 0.71073
_diffrn_reflns_av_R_equivalents 0.0226
_diffrn_reflns_av_unetI/netI 0.0179
_diffrn_reflns_Laue_measured_fraction_full 1.000
_diffrn_reflns_Laue_measured_fraction_max 0.995
_diffrn_reflns_limit_h_max 10
_diffrn_reflns_limit_h_min -11
_diffrn_reflns_limit_k_max 13
_diffrn_reflns_limit_k_min -13
_diffrn_reflns_limit_l_max 19
_diffrn_reflns_limit_l_min -19
_diffrn_reflns_number 27438
_diffrn_reflns_point_group_measured_fraction_full 1.000
_diffrn_reflns_point_group_measured_fraction_max 0.995
_diffrn_reflns_theta_full 25.242
_diffrn_reflns_theta_max 27.627
_diffrn_reflns_theta_min 1.932
_diffrn_source 'fine-focus sealed tube'
_exptl_absorpt_coefficient_mu 6.075
_exptl_absorpt_correction_T_max 0.7456
_exptl_absorpt_correction_T_min 0.4250
_exptl_absorpt_correction_type multi-scan
_exptl_absorpt_process_details
;
Bruker APEX2, SAINT and SADABS, version 2011.8-0; Bruker AXS Inc., 
Madison, Wisconsin, USA
;
_exptl_crystal_colour yellow
_exptl_crystal_density_diffrn 1.989
_exptl_crystal_description plate
_exptl_crystal_F_000 776
_exptl_crystal_recrystallization_method 'Re-crystallisation from solvent: acetone'
_exptl_crystal_size_max 0.400
_exptl_crystal_size_mid 0.360
_exptl_crystal_size_min 0.060
_refine_diff_density_max 0.637
_refine_diff_density_min -0.743
_refine_diff_density_rms 0.080
_refine_ls_extinction_method none
_refine_ls_goodness_of_fit_ref 1.059
_refine_ls_hydrogen_treatment constr
_refine_ls_matrix_type full
_refine_ls_number_parameters 361
_refine_ls_number_reflns 6180
_refine_ls_number_restraints 0
_refine_ls_restrained_S_all 1.059
_refine_ls_R_factor_all 0.0308
_refine_ls_R_factor_gt 0.0251
_refine_ls_shift/su_max 0.002
_refine_ls_shift/su_mean 0.000
_refine_ls_structure_factor_coef Fsqd
_refine_ls_weighting_details 'w=1/[\s^2^(Fo^2^)+(0.0178P)^2^+1.7356P] where P=(Fo^2^+2Fc^2^)/3'
_refine_ls_weighting_scheme calc
_refine_ls_wR_factor_gt 0.0535
_refine_ls_wR_factor_ref 0.0563
_reflns_Friedel_coverage 0.000
_reflns_number_gt 5459
_reflns_number_total 6180
_reflns_threshold_expression 'I > 2\s(I)'
_cod_data_source_file c6cp06708e2.cif
_cod_data_source_block 2d
_cod_depositor_comments 'Adding full bibliography for 7226957--7226961.cif.'
_cod_database_code 7226958
_shelx_space_group_comment
;
The symmetry employed for this shelxl refinement is uniquely defined
by the following loop, which should always be used as a source of
symmetry information in preference to the above space-group names.
They are only intended as comments.
;
_shelx_estimated_absorpt_t_min 0.195
_shelx_estimated_absorpt_t_max 0.712
_shelxl_version_number 2014/6

loop_
_space_group_symop_operation_xyz
'x, y, z'
'-x, -y, -z'

loop_
_atom_site_label
_atom_site_type_symbol
_atom_site_fract_x
_atom_site_fract_y
_atom_site_fract_z
_atom_site_U_iso_or_equiv
_atom_site_adp_type
_atom_site_occupancy
_atom_site_site_symmetry_order
_atom_site_calc_flag
_atom_site_refinement_flags_posn
_atom_site_refinement_flags_adp
C1 C 0.9597(3) 0.6903(2) 0.60326(14) 0.0220(4) Uani 1 1 d . .
C2 C 0.8391(3) 0.6385(2) 0.64278(15) 0.0241(4) Uani 1 1 d . .
H3 H 0.7437 0.6001 0.6055 0.029 Uiso 1 1 calc R U
C3 C 0.8571(3) 0.6425(2) 0.73556(15) 0.0258(5) Uani 1 1 d . .
H4 H 0.7745 0.6084 0.7625 0.031 Uiso 1 1 calc R U
C4 C 0.9989(3) 0.6976(2) 0.78832(14) 0.0234(4) Uani 1 1 d . .
C5 C 1.1199(3) 0.7510(2) 0.75169(15) 0.0273(5) Uani 1 1 d . .
H5 H 1.2154 0.7884 0.7894 0.033 Uiso 1 1 calc R U
C6 C 1.0989(3) 0.7489(2) 0.65849(15) 0.0259(5) Uani 1 1 d . .
H2 H 1.1794 0.7874 0.6320 0.031 Uiso 1 1 calc R U
C7 C 0.9428(3) 0.6859(2) 0.50434(14) 0.0235(4) Uani 1 1 d . .
H6 H 1.0060 0.7448 0.4792 0.028 Uiso 1 1 calc R U
C9 C 0.8386(3) 0.6047(2) 0.35708(14) 0.0211(4) Uani 1 1 d . .
C10 C 0.9642(3) 0.6473(2) 0.31758(14) 0.0231(4) Uani 1 1 d . .
H1 H 1.0628 0.6804 0.3545 0.028 Uiso 1 1 calc R U
C11 C 0.9445(3) 0.6413(2) 0.22496(14) 0.0220(4) Uani 1 1 d . .
C12 C 0.8024(3) 0.5941(2) 0.16699(14) 0.0217(4) Uani 1 1 d . .
C13 C 0.6794(3) 0.5508(2) 0.20802(14) 0.0221(4) Uani 1 1 d . .
C14 C 0.6972(3) 0.5533(2) 0.30072(14) 0.0227(4) Uani 1 1 d . .
H8 H 0.6124 0.5198 0.3262 0.027 Uiso 1 1 calc R U
C21 C 0.6185(3) 0.8753(2) 0.14526(14) 0.0231(4) Uani 1 1 d . .
C22 C 0.5016(3) 0.8313(2) 0.07011(15) 0.0268(5) Uani 1 1 d . .
H9 H 0.4012 0.7960 0.0781 0.032 Uiso 1 1 calc R U
C23 C 0.5307(3) 0.8386(2) -0.01596(15) 0.0268(5) Uani 1 1 d . .
H16 H 0.4516 0.8092 -0.0675 0.032 Uiso 1 1 calc R U
C24 C 0.6780(3) 0.8898(2) -0.02459(14) 0.0244(4) Uani 1 1 d . .
C25 C 0.7979(3) 0.9321(2) 0.04874(15) 0.0293(5) Uani 1 1 d . .
H10 H 0.8988 0.9656 0.0404 0.035 Uiso 1 1 calc R U
C26 C 0.7671(3) 0.9243(2) 0.13394(15) 0.0272(5) Uani 1 1 d . .
H11 H 0.8475 0.9525 0.1852 0.033 Uiso 1 1 calc R U
C27 C 0.5825(3) 0.8667(2) 0.23536(14) 0.0258(5) Uani 1 1 d . .
H15 H 0.4788 0.8352 0.2404 0.031 Uiso 1 1 calc R U
C29 C 0.6452(3) 0.8800(2) 0.39107(14) 0.0218(4) Uani 1 1 d . .
C30 C 0.7332(3) 0.9516(2) 0.46650(15) 0.0245(4) Uani 1 1 d . .
H14 H 0.8158 1.0117 0.4601 0.029 Uiso 1 1 calc R U
C31 C 0.6998(3) 0.9346(2) 0.55091(14) 0.0225(4) Uani 1 1 d . .
C32 C 0.5818(3) 0.8463(2) 0.56351(14) 0.0225(4) Uani 1 1 d . .
C33 C 0.5013(3) 0.7714(2) 0.48772(14) 0.0213(4) Uani 1 1 d . .
C34 C 0.5302(3) 0.7878(2) 0.40286(14) 0.0215(4) Uani 1 1 d . .
H34 H 0.4718 0.7363 0.3524 0.026 Uiso 1 1 calc R U
N1 N 1.0204(3) 0.6994(2) 0.88740(13) 0.0305(4) Uani 1 1 d . .
N8 N 0.8466(2) 0.60602(17) 0.45152(12) 0.0235(4) Uani 1 1 d . .
N21 N 0.7084(3) 0.9037(2) -0.11515(13) 0.0312(4) Uani 1 1 d . .
N28 N 0.6855(2) 0.89999(18) 0.30668(12) 0.0247(4) Uani 1 1 d . .
O1 O 1.1459(2) 0.7459(2) 0.93347(12) 0.0488(5) Uani 1 1 d . .
O2 O 0.9097(2) 0.6546(2) 0.91897(12) 0.0451(5) Uani 1 1 d . .
O3 O 0.7785(2) 0.58536(16) 0.07587(10) 0.0311(4) Uani 1 1 d . .
H3O H 0.8457 0.6116 0.0632 0.037 Uiso 1 1 d R U
O21 O 0.5983(2) 0.8746(2) -0.17936(12) 0.0480(5) Uani 1 1 d . .
O22 O 0.8405(3) 0.9441(2) -0.12359(13) 0.0513(6) Uani 1 1 d . .
O23 O 0.5409(2) 0.82475(16) 0.64290(10) 0.0309(4) Uani 1 1 d . .
H23O H 0.5957 0.8630 0.6834 0.037 Uiso 1 1 d R U
Br1 Br 1.11744(3) 0.69363(3) 0.17138(2) 0.03886(7) Uani 1 1 d . .
Br2 Br 0.48426(3) 0.48466(3) 0.13282(2) 0.03579(7) Uani 1 1 d . .
Br21 Br 0.35575(3) 0.63791(2) 0.50373(2) 0.02752(6) Uani 1 1 d . .
Br22 Br 0.82101(3) 1.03072(2) 0.65327(2) 0.03447(7) Uani 1 1 d . .

loop_
_atom_site_aniso_label
_atom_site_aniso_U_11
_atom_site_aniso_U_22
_atom_site_aniso_U_33
_atom_site_aniso_U_23
_atom_site_aniso_U_13
_atom_site_aniso_U_12
C1 0.0258(11) 0.0235(10) 0.0174(10) 0.0019(8) 0.0050(8) 0.0063(8)
C2 0.0232(11) 0.0263(11) 0.0218(11) -0.0002(8) 0.0033(9) -0.0003(9)
C3 0.0273(12) 0.0305(11) 0.0200(11) 0.0024(9) 0.0060(9) -0.0005(9)
C4 0.0286(12) 0.0263(11) 0.0152(10) 0.0011(8) 0.0041(8) 0.0029(9)
C5 0.0231(11) 0.0347(12) 0.0223(11) -0.0008(9) 0.0020(9) -0.0006(9)
C6 0.0263(12) 0.0313(12) 0.0206(11) 0.0010(9) 0.0072(9) -0.0011(9)
C7 0.0251(11) 0.0269(11) 0.0193(10) 0.0040(8) 0.0052(9) 0.0042(9)
C9 0.0243(11) 0.0222(10) 0.0170(10) 0.0030(8) 0.0039(8) 0.0029(8)
C10 0.0213(11) 0.0274(11) 0.0196(10) 0.0005(8) 0.0020(8) 0.0012(8)
C11 0.0213(11) 0.0259(10) 0.0201(10) 0.0014(8) 0.0076(8) 0.0010(8)
C12 0.0251(11) 0.0240(10) 0.0154(10) -0.0008(8) 0.0030(8) 0.0024(8)
C13 0.0209(10) 0.0230(10) 0.0208(10) -0.0011(8) 0.0015(8) -0.0008(8)
C14 0.0246(11) 0.0230(10) 0.0216(11) 0.0027(8) 0.0071(9) 0.0001(8)
C21 0.0273(11) 0.0275(11) 0.0146(10) 0.0031(8) 0.0043(8) 0.0022(9)
C22 0.0245(11) 0.0356(12) 0.0201(11) 0.0035(9) 0.0046(9) -0.0030(9)
C23 0.0284(12) 0.0335(12) 0.0160(10) 0.0005(9) -0.0008(9) 0.0008(9)
C24 0.0306(12) 0.0296(11) 0.0142(10) 0.0025(8) 0.0071(9) 0.0038(9)
C25 0.0266(12) 0.0406(13) 0.0209(11) 0.0027(9) 0.0073(9) -0.0052(10)
C26 0.0269(12) 0.0372(12) 0.0157(10) 0.0017(9) 0.0012(9) -0.0029(9)
C27 0.0251(11) 0.0370(12) 0.0168(10) 0.0057(9) 0.0071(9) 0.0014(9)
C29 0.0255(11) 0.0274(11) 0.0127(9) 0.0028(8) 0.0034(8) 0.0055(9)
C30 0.0263(11) 0.0260(11) 0.0208(11) 0.0045(8) 0.0030(9) 0.0014(9)
C31 0.0267(11) 0.0237(10) 0.0143(10) -0.0018(8) -0.0023(8) 0.0052(8)
C32 0.0259(11) 0.0292(11) 0.0121(9) 0.0019(8) 0.0019(8) 0.0076(9)
C33 0.0209(10) 0.0260(10) 0.0170(10) 0.0025(8) 0.0032(8) 0.0047(8)
C34 0.0238(11) 0.0272(11) 0.0127(9) -0.0003(8) 0.0014(8) 0.0042(8)
N1 0.0340(11) 0.0390(11) 0.0176(9) 0.0023(8) 0.0035(8) -0.0010(9)
N8 0.0265(10) 0.0284(9) 0.0159(9) 0.0037(7) 0.0041(7) 0.0041(8)
N21 0.0395(12) 0.0393(11) 0.0157(9) 0.0020(8) 0.0073(8) 0.0036(9)
N28 0.0316(10) 0.0287(10) 0.0148(9) 0.0029(7) 0.0067(7) 0.0009(8)
O1 0.0401(11) 0.0794(15) 0.0208(9) 0.0015(9) -0.0031(8) -0.0150(10)
O2 0.0461(12) 0.0675(13) 0.0212(9) 0.0053(9) 0.0098(8) -0.0154(10)
O3 0.0309(9) 0.0455(10) 0.0162(8) -0.0005(7) 0.0066(6) -0.0082(7)
O21 0.0494(12) 0.0772(15) 0.0148(8) -0.0013(9) 0.0039(8) -0.0054(11)
O22 0.0463(12) 0.0839(16) 0.0259(10) 0.0088(10) 0.0152(9) -0.0133(11)
O23 0.0379(10) 0.0436(10) 0.0111(7) -0.0005(7) 0.0059(7) -0.0006(8)
Br1 0.02843(13) 0.06231(17) 0.02657(13) -0.00227(11) 0.01203(10) -0.01130(11)
Br2 0.02828(13) 0.04851(15) 0.02635(12) -0.00303(10) 0.00065(9) -0.01267(11)
Br21 0.02554(12) 0.03604(12) 0.02126(11) 0.00281(9) 0.00637(8) -0.00320(9)
Br22 0.04278(15) 0.03540(13) 0.01906(11) -0.00399(9) -0.00544(10) -0.00248(10)

loop_
_atom_type_symbol
_atom_type_description
_atom_type_scat_dispersion_real
_atom_type_scat_dispersion_imag
_atom_type_scat_source
C C 0.0033 0.0016 'International Tables Vol C Tables 4.2.6.8 and 6.1.1.4'
H H 0.0000 0.0000 'International Tables Vol C Tables 4.2.6.8 and 6.1.1.4'
N N 0.0061 0.0033 'International Tables Vol C Tables 4.2.6.8 and 6.1.1.4'
O O 0.0106 0.0060 'International Tables Vol C Tables 4.2.6.8 and 6.1.1.4'
Br Br -0.2901 2.4595 'International Tables Vol C Tables 4.2.6.8 and 6.1.1.4'

loop_
_geom_angle_atom_site_label_1
_geom_angle_atom_site_label_2
_geom_angle_atom_site_label_3
_geom_angle
C2 C1 C6 119.4(2)
C2 C1 C7 121.3(2)
C6 C1 C7 119.3(2)
C3 C2 C1 120.7(2)
C3 C2 H3 119.6
C1 C2 H3 119.6
C2 C3 C4 118.4(2)
C2 C3 H4 120.8
C4 C3 H4 120.8
C5 C4 C3 122.5(2)
C5 C4 N1 118.8(2)
C3 C4 N1 118.6(2)
C4 C5 C6 118.5(2)
C4 C5 H5 120.7
C6 C5 H5 120.7
C5 C6 C1 120.4(2)
C5 C6 H2 119.8
C1 C6 H2 119.8
N8 C7 C1 122.4(2)
N8 C7 H6 118.8
C1 C7 H6 118.8
C14 C9 C10 118.38(19)
C14 C9 N8 117.19(19)
C10 C9 N8 124.40(19)
C11 C10 C9 119.9(2)
C11 C10 H1 120.1
C9 C10 H1 120.1
C10 C11 C12 122.9(2)
C10 C11 Br1 119.85(16)
C12 C11 Br1 117.21(16)
O3 C12 C13 118.99(19)
O3 C12 C11 124.82(19)
C13 C12 C11 116.18(19)
C14 C13 C12 122.1(2)
C14 C13 Br2 119.81(16)
C12 C13 Br2 118.10(16)
C13 C14 C9 120.5(2)
C13 C14 H8 119.7
C9 C14 H8 119.7
C26 C21 C22 119.9(2)
C26 C21 C27 121.3(2)
C22 C21 C27 118.8(2)
C23 C22 C21 120.5(2)
C23 C22 H9 119.8
C21 C22 H9 119.8
C24 C23 C22 118.0(2)
C24 C23 H16 121.0
C22 C23 H16 121.0
C23 C24 C25 123.0(2)
C23 C24 N21 118.8(2)
C25 C24 N21 118.2(2)
C26 C25 C24 118.3(2)
C26 C25 H10 120.8
C24 C25 H10 120.8
C25 C26 C21 120.3(2)
C25 C26 H11 119.9
C21 C26 H11 119.9
N28 C27 C21 122.1(2)
N28 C27 H15 118.9
C21 C27 H15 118.9
C34 C29 C30 118.99(19)
C34 C29 N28 123.41(19)
C30 C29 N28 117.5(2)
C31 C30 C29 119.8(2)
C31 C30 H14 120.1
C29 C30 H14 120.1
C30 C31 C32 121.97(19)
C30 C31 Br22 119.67(17)
C32 C31 Br22 118.34(16)
O23 C32 C31 125.70(19)
O23 C32 C33 117.2(2)
C31 C32 C33 117.05(19)
C34 C33 C32 122.1(2)
C34 C33 Br21 119.35(16)
C32 C33 Br21 118.49(16)
C33 C34 C29 119.98(19)
C33 C34 H34 120.0
C29 C34 H34 120.0
O1 N1 O2 123.5(2)
O1 N1 C4 118.4(2)
O2 N1 C4 118.05(19)
C7 N8 C9 119.68(19)
O22 N21 O21 122.9(2)
O22 N21 C24 119.3(2)
O21 N21 C24 117.8(2)
C27 N28 C29 118.6(2)
C12 O3 H3O 108.8
C32 O23 H23O 113.0

loop_
_geom_bond_atom_site_label_1
_geom_bond_atom_site_label_2
_geom_bond_distance
C1 C2 1.397(3)
C1 C6 1.401(3)
C1 C7 1.477(3)
C2 C3 1.384(3)
C2 H3 0.9500
C3 C4 1.389(3)
C3 H4 0.9500
C4 C5 1.381(3)
C4 N1 1.477(3)
C5 C6 1.388(3)
C5 H5 0.9500
C6 H2 0.9500
C7 N8 1.272(3)
C7 H6 0.9500
C9 C14 1.396(3)
C9 C10 1.398(3)
C9 N8 1.421(3)
C10 C11 1.379(3)
C10 H1 0.9500
C11 C12 1.397(3)
C11 Br1 1.899(2)
C12 O3 1.354(2)
C12 C13 1.396(3)
C13 C14 1.383(3)
C13 Br2 1.895(2)
C14 H8 0.9500
C21 C26 1.393(3)
C21 C22 1.395(3)
C21 C27 1.468(3)
C22 C23 1.385(3)
C22 H9 0.9500
C23 C24 1.378(3)
C23 H16 0.9500
C24 C25 1.387(3)
C24 N21 1.464(3)
C25 C26 1.377(3)
C25 H10 0.9500
C26 H11 0.9500
C27 N28 1.268(3)
C27 H15 0.9500
C29 C34 1.394(3)
C29 C30 1.395(3)
C29 N28 1.417(3)
C30 C31 1.387(3)
C30 H14 0.9500
C31 C32 1.390(3)
C31 Br22 1.893(2)
C32 O23 1.349(3)
C32 C33 1.396(3)
C33 C34 1.379(3)
C33 Br21 1.894(2)
C34 H34 0.9500
N1 O1 1.218(3)
N1 O2 1.229(3)
N21 O22 1.219(3)
N21 O21 1.222(3)
O3 H3O 0.6916
O23 H23O 0.7723

loop_
_geom_hbond_atom_site_label_D
_geom_hbond_atom_site_label_H
_geom_hbond_atom_site_label_A
_geom_hbond_distance_DH
_geom_hbond_distance_HA
_geom_hbond_distance_DA
_geom_hbond_angle_DHA
_geom_hbond_site_symmetry_A
O3 H3O O2 0.69 2.42 2.944(2) 133.6 1_554
O3 H3O Br1 0.69 2.63 3.0925(16) 126.5 .
O23 H23O O21 0.77 2.08 2.660(2) 132.5 1_556
O23 H23O Br22 0.77 2.68 3.1287(17) 119.3 .

loop_
_geom_torsion_atom_site_label_1
_geom_torsion_atom_site_label_2
_geom_torsion_atom_site_label_3
_geom_torsion_atom_site_label_4
_geom_torsion
C6 C1 C2 C3 -1.2(3)
C7 C1 C2 C3 179.5(2)
C1 C2 C3 C4 -0.9(3)
C2 C3 C4 C5 1.7(3)
C2 C3 C4 N1 -178.6(2)
C3 C4 C5 C6 -0.3(4)
N1 C4 C5 C6 180.0(2)
C4 C5 C6 C1 -1.8(3)
C2 C1 C6 C5 2.6(3)
C7 C1 C6 C5 -178.1(2)
C2 C1 C7 N8 -21.3(3)
C6 C1 C7 N8 159.4(2)
C14 C9 C10 C11 1.8(3)
N8 C9 C10 C11 179.6(2)
C9 C10 C11 C12 0.2(3)
C9 C10 C11 Br1 -177.79(16)
C10 C11 C12 O3 -179.4(2)
Br1 C11 C12 O3 -1.3(3)
C10 C11 C12 C13 -0.9(3)
Br1 C11 C12 C13 177.17(16)
O3 C12 C13 C14 178.1(2)
C11 C12 C13 C14 -0.5(3)
O3 C12 C13 Br2 -1.0(3)
C11 C12 C13 Br2 -179.62(16)
C12 C13 C14 C9 2.6(3)
Br2 C13 C14 C9 -178.34(16)
C10 C9 C14 C13 -3.2(3)
N8 C9 C14 C13 178.86(19)
C26 C21 C22 C23 -1.5(4)
C27 C21 C22 C23 179.6(2)
C21 C22 C23 C24 0.3(4)
C22 C23 C24 C25 1.0(4)
C22 C23 C24 N21 -177.3(2)
C23 C24 C25 C26 -1.1(4)
N21 C24 C25 C26 177.2(2)
C24 C25 C26 C21 -0.2(4)
C22 C21 C26 C25 1.4(4)
C27 C21 C26 C25 -179.7(2)
C26 C21 C27 N28 -1.9(4)
C22 C21 C27 N28 177.0(2)
C34 C29 C30 C31 -3.2(3)
N28 C29 C30 C31 -179.3(2)
C29 C30 C31 C32 1.0(3)
C29 C30 C31 Br22 179.37(17)
C30 C31 C32 O23 -179.3(2)
Br22 C31 C32 O23 2.3(3)
C30 C31 C32 C33 2.3(3)
Br22 C31 C32 C33 -176.13(16)
O23 C32 C33 C34 178.0(2)
C31 C32 C33 C34 -3.4(3)
O23 C32 C33 Br21 -5.1(3)
C31 C32 C33 Br21 173.47(16)
C32 C33 C34 C29 1.3(3)
Br21 C33 C34 C29 -175.58(16)
C30 C29 C34 C33 2.1(3)
N28 C29 C34 C33 177.9(2)
C5 C4 N1 O1 -1.5(3)
C3 C4 N1 O1 178.8(2)
C5 C4 N1 O2 178.0(2)
C3 C4 N1 O2 -1.7(3)
C1 C7 N8 C9 -178.53(19)
C14 C9 N8 C7 -156.4(2)
C10 C9 N8 C7 25.7(3)
C23 C24 N21 O22 -177.1(2)
C25 C24 N21 O22 4.6(3)
C23 C24 N21 O21 3.5(3)
C25 C24 N21 O21 -174.9(2)
C21 C27 N28 C29 -175.4(2)
C34 C29 N28 C27 24.5(3)
C30 C29 N28 C27 -159.6(2)
